data_2019873
loop_
_publ_author_name
'Gelbrich, Thomas'
'Meischberger, Isabella'
'Griesser, Ulrich J.'

_publ_section_title
;
 Two polymorphs of 5-cyclohexyl-5-ethylbarbituric acid and their packing
 relationships with other barbiturates
;
_journal_coeditor_code CU3074
_journal_issue 3
_journal_name_full 'Acta Crystallographica Section C'
_journal_page_first
;
;
_journal_paper_doi 10.1107/S2053229615002880
_journal_volume 71
_journal_year 2015
_chemical_formula_iupac 'C12 H18 N2 O3'
_chemical_formula_moiety 'C12 H18 N2 O3'
_chemical_formula_sum 'C12 H18 N2 O3'
_chemical_formula_weight 238.28
_chemical_melting_point 462
_chemical_name_common
;
5-Cyclohexyl-5-ethylbarbituric acid form II
;
_chemical_name_systematic
;
5-Cyclohexyl-5-ethylpyrimidine-2,4,6(1<i>H</i>,3<i>H</i>,5<i>H</i>)-trione
;
_space_group_crystal_system monoclinic
_space_group_IT_number 15
_space_group_name_Hall '-C 2yc'
_space_group_name_H-M_alt 'C 1 2/c 1'
_symmetry_space_group_name_Hall '-C 2yc'
_symmetry_space_group_name_H-M 'C 1 2/c 1'
_atom_sites_solution_hydrogens mixed
_atom_sites_solution_primary direct
_atom_sites_solution_secondary difmap
_audit_creation_method SHELXL-2014/6
_cell_angle_alpha 90
_cell_angle_beta 116.989(5)
_cell_angle_gamma 90
_cell_formula_units_Z 8
_cell_length_a 12.5071(7)
_cell_length_b 21.0741(9)
_cell_length_c 10.3310(5)
_cell_measurement_reflns_used 4171
_cell_measurement_temperature 173(2)
_cell_measurement_theta_max 67.3114
_cell_measurement_theta_min 3.9631
_cell_volume 2426.5(2)
_computing_cell_refinement
;
CrysAlis PRO (Oxford Diffraction, 2010)
;
_computing_data_collection
;
CrysAlis PRO (Oxford Diffraction, 2010)
;
_computing_data_reduction
;
CrysAlis PRO (Oxford Diffraction, 2010)
;
_computing_molecular_graphics
;
XP (Bruker, 1998) and Mercury (Macrae <i>et al.</i>,  2008)
;
_computing_publication_material
;
publCIF (Westrip, 2010)
;
_computing_structure_refinement
;
SHELXL2014 (Sheldrick, 2015)
;
_computing_structure_solution
;
SHELXS97 (Sheldrick, 2008)
;
_diffrn_ambient_temperature 173(2)
_diffrn_detector_area_resol_mean 10.3575
_diffrn_measured_fraction_theta_full 0.993
_diffrn_measured_fraction_theta_max 0.996
_diffrn_measurement_device_type 'Oxford Xcalibur diffractometer with Gemini Ultra Ruby CCD detector [OK?]'
_diffrn_measurement_method \w
_diffrn_radiation_monochromator mirror
_diffrn_radiation_source 'Enhance Ultra (Cu) X-ray Source'
_diffrn_radiation_type 'Cu K\a'
_diffrn_radiation_wavelength 1.5418
_diffrn_reflns_av_R_equivalents 0.0243
_diffrn_reflns_limit_h_max 14
_diffrn_reflns_limit_h_min -14
_diffrn_reflns_limit_k_max 24
_diffrn_reflns_limit_k_min -25
_diffrn_reflns_limit_l_max 11
_diffrn_reflns_limit_l_min -12
_diffrn_reflns_number 6607
_diffrn_reflns_theta_full 67.680
_diffrn_reflns_theta_max 67.422
_diffrn_reflns_theta_min 4.196
_exptl_absorpt_coefficient_mu 0.774
_exptl_absorpt_correction_T_max 1.00000
_exptl_absorpt_correction_T_min 0.93175
_exptl_absorpt_correction_type multi-scan
_exptl_absorpt_process_details
;
(CrysAlis PRO; Oxford Diffraction, 2010)
;
_exptl_crystal_colour colourless
_exptl_crystal_density_diffrn 1.305
_exptl_crystal_density_method 'not measured'
_exptl_crystal_description prism
_exptl_crystal_F_000 1024
_exptl_crystal_size_max 0.600
_exptl_crystal_size_mid 0.080
_exptl_crystal_size_min 0.080
_refine_diff_density_max 0.287
_refine_diff_density_min -0.228
_refine_ls_extinction_coef 0.00111(15)
_refine_ls_extinction_expression Fc^*^=kFc[1+0.001xFc^2^\l^3^/sin(2\q)]^-1/4^
_refine_ls_extinction_method
;
SHELXL2014 (Sheldrick, 2015)
;
_refine_ls_goodness_of_fit_ref 1.080
_refine_ls_hydrogen_treatment mixed
_refine_ls_matrix_type full
_refine_ls_number_parameters 164
_refine_ls_number_reflns 2188
_refine_ls_number_restraints 2
_refine_ls_restrained_S_all 1.080
_refine_ls_R_factor_all 0.0388
_refine_ls_R_factor_gt 0.0345
_refine_ls_shift/su_max 0.000
_refine_ls_shift/su_mean 0.000
_refine_ls_structure_factor_coef Fsqd
_refine_ls_weighting_details 'w = 1/[\s^2^(Fo^2^)+(0.0583P)^2^+0.7034P] where P=(Fo^2^+2Fc^2^)/3'
_refine_ls_weighting_scheme calc
_refine_ls_wR_factor_gt 0.0961
_refine_ls_wR_factor_ref 0.0988
_reflns_number_gt 1897
_reflns_number_total 2188
_reflns_threshold_expression I>2\s(I)
_cod_data_source_file cu3074sup1.cif
_cod_data_source_block Ib
_cod_original_cell_volume 2426.4(2)
_cod_database_code 2019873
_cod_database_fobs_code 2019873
_shelx_space_group_comment
;
The symmetry employed for this shelxl refinement is uniquely defined
by the following loop, which should always be used as a source of
symmetry information in preference to the above space-group names.
They are only intended as comments.
;
_shelx_estimated_absorpt_t_min 0.654
_shelx_estimated_absorpt_t_max 0.941
_shelxl_version_number 2014/6

loop_
_space_group_symop_operation_xyz
'x, y, z'
'-x, y, -z+1/2'
'x+1/2, y+1/2, z'
'-x+1/2, y+1/2, -z+1/2'
'-x, -y, -z'
'x, -y, z-1/2'
'-x+1/2, -y+1/2, -z'
'x+1/2, -y+1/2, z-1/2'

loop_
_atom_site_type_symbol
_atom_site_label
_atom_site_fract_x
_atom_site_fract_y
_atom_site_fract_z
_atom_site_U_iso_or_equiv
_atom_site_adp_type
_atom_site_calc_flag
_atom_site_occupancy
O O2 0.44099(7) 0.07368(4) -0.13883(9) 0.0313(2) Uani d 1
O O4 0.65981(7) 0.06726(4) 0.34585(8) 0.0293(2) Uani d 1
O O6 0.84171(7) 0.08917(5) 0.03118(9) 0.0344(3) Uani d 1
N N1 0.64283(9) 0.07951(5) -0.05071(11) 0.0246(2) Uani d 1
H H1 0.6315(14) 0.0791(7) -0.1393(19) 0.036(4) Uiso d 1
N N3 0.55393(8) 0.07662(5) 0.10429(10) 0.0222(2) Uani d 1
H H3 0.4920(14) 0.0726(6) 0.1154(15) 0.028(4) Uiso d 1
C C2 0.54014(10) 0.07646(5) -0.03538(12) 0.0218(3) Uani d 1
C C4 0.66090(10) 0.07439(5) 0.22940(12) 0.0215(3) Uani d 1
C C5 0.77686(10) 0.08310(5) 0.21676(12) 0.0229(3) Uani d 1
C C6 0.75865(10) 0.08392(5) 0.06019(12) 0.0241(3) Uani d 1
C C7 0.86557(10) 0.02881(6) 0.29951(12) 0.0259(3) Uani d 1
H H7A 0.9477 0.0426 0.3212 0.031 Uiso calc 1
H H7B 0.8639 0.0221 0.3934 0.031 Uiso calc 1
C C8 0.84039(11) -0.03426(6) 0.21941(14) 0.0323(3) Uani d 1
H H8A 0.7582 -0.0477 0.1937 0.049 Uiso calc 1
H H8B 0.8970 -0.0663 0.2821 0.049 Uiso calc 1
H H8C 0.8498 -0.0294 0.1308 0.049 Uiso calc 1
C C9 0.83334(11) 0.14932(6) 0.28090(13) 0.0294(3) Uani d 1
H H9 0.9047 0.1538 0.2623 0.035 Uiso calc 1
C C10 0.88127(14) 0.15489(7) 0.44579(15) 0.0421(4) Uani d 1
H H10A 0.8139 0.1522 0.4710 0.051 Uiso calc 1
H H10B 0.9373 0.1195 0.4946 0.051 Uiso calc 1
C C11 0.9462(2) 0.21825(9) 0.4979(2) 0.0684(6) Uani d 1
H H11A 0.9734 0.2226 0.6036 0.082 Uiso calc 1
H H11B 1.0180 0.2190 0.4810 0.082 Uiso calc 1
C C12 0.8653(2) 0.27382(9) 0.4192(2) 0.0776(7) Uani d 1
H H12A 0.9115 0.3138 0.4520 0.093 Uiso calc 1
H H12B 0.7981 0.2758 0.4447 0.093 Uiso calc 1
C C13 0.81515(19) 0.26823(8) 0.2552(2) 0.0594(5) Uani d 1
H H3A 0.8813 0.2716 0.2280 0.071 Uiso calc 1
H H3B 0.7583 0.3034 0.2077 0.071 Uiso calc 1
C C14 0.75063(14) 0.20474(6) 0.20239(18) 0.0428(4) Uani d 1
H H14A 0.6791 0.2035 0.2199 0.051 Uiso calc 1
H H14B 0.7231 0.2007 0.0965 0.051 Uiso calc 1

loop_
_atom_site_aniso_label
_atom_site_aniso_U_11
_atom_site_aniso_U_22
_atom_site_aniso_U_33
_atom_site_aniso_U_12
_atom_site_aniso_U_13
_atom_site_aniso_U_23
O2 0.0191(4) 0.0515(6) 0.0207(4) -0.0027(4) 0.0069(3) -0.0022(3)
O4 0.0211(4) 0.0490(5) 0.0200(4) 0.0010(4) 0.0113(3) 0.0032(3)
O6 0.0213(4) 0.0601(6) 0.0262(4) 0.0023(4) 0.0146(4) 0.0049(4)
N1 0.0204(5) 0.0377(6) 0.0170(5) 0.0013(4) 0.0096(4) 0.0010(4)
N3 0.0149(5) 0.0328(5) 0.0209(5) 0.0003(4) 0.0099(4) 0.0009(4)
C2 0.0199(6) 0.0242(6) 0.0214(6) 0.0003(4) 0.0095(5) -0.0005(4)
C4 0.0191(6) 0.0259(6) 0.0205(6) 0.0010(4) 0.0098(4) 0.0005(4)
C5 0.0161(5) 0.0338(6) 0.0192(6) 0.0003(4) 0.0083(4) 0.0011(4)
C6 0.0196(6) 0.0318(6) 0.0221(6) 0.0024(4) 0.0106(5) 0.0023(4)
C7 0.0166(5) 0.0396(7) 0.0211(6) 0.0031(5) 0.0083(4) 0.0035(5)
C8 0.0244(6) 0.0372(7) 0.0355(7) 0.0022(5) 0.0137(5) 0.0025(5)
C9 0.0247(6) 0.0368(7) 0.0305(6) -0.0066(5) 0.0158(5) -0.0036(5)
C10 0.0479(8) 0.0474(8) 0.0338(7) -0.0158(7) 0.0209(6) -0.0125(6)
C11 0.0898(14) 0.0702(12) 0.0513(10) -0.0469(11) 0.0374(10) -0.0285(9)
C12 0.1261(19) 0.0433(10) 0.0931(15) -0.0387(11) 0.0757(15) -0.0294(10)
C13 0.0767(12) 0.0370(9) 0.0809(12) -0.0130(8) 0.0499(10) -0.0039(8)
C14 0.0423(8) 0.0332(7) 0.0584(9) -0.0018(6) 0.0276(7) 0.0015(6)

loop_
_atom_type_symbol
_atom_type_description
_atom_type_scat_dispersion_real
_atom_type_scat_dispersion_imag
_atom_type_scat_source
C C 0.0181 0.0091 'International Tables Vol C Tables 4.2.6.8 and 6.1.1.4'
H H 0.0000 0.0000 'International Tables Vol C Tables 4.2.6.8 and 6.1.1.4'
N N 0.0311 0.0180 'International Tables Vol C Tables 4.2.6.8 and 6.1.1.4'
O O 0.0492 0.0322 'International Tables Vol C Tables 4.2.6.8 and 6.1.1.4'

loop_
_geom_angle_atom_site_label_1
_geom_angle_atom_site_label_2
_geom_angle_atom_site_label_3
_geom_angle
C2 N1 C6 126.43(10)
C2 N1 H1 114.4(11)
C6 N1 H1 119.1(10)
C2 N3 C4 126.29(10)
C2 N3 H3 117.4(10)
C4 N3 H3 115.7(10)
O2 C2 N1 122.54(10)
O2 C2 N3 121.00(10)
N1 C2 N3 116.46(10)
O4 C4 N3 119.33(10)
O4 C4 C5 122.44(10)
N3 C4 C5 118.20(9)
C4 C5 C6 113.67(9)
C4 C5 C7 109.51(9)
C6 C5 C7 108.50(9)
C4 C5 C9 109.53(9)
C6 C5 C9 105.03(9)
C7 C5 C9 110.53(9)
O6 C6 N1 119.68(10)
O6 C6 C5 122.08(10)
N1 C6 C5 118.23(10)
C8 C7 C5 115.12(9)
C8 C7 H7A 108.5
C5 C7 H7A 108.5
C8 C7 H7B 108.5
C5 C7 H7B 108.5
H7A C7 H7B 107.5
C7 C8 H8A 109.5
C7 C8 H8B 109.5
H8A C8 H8B 109.5
C7 C8 H8C 109.5
H8A C8 H8C 109.5
H8B C8 H8C 109.5
C14 C9 C10 111.16(11)
C14 C9 C5 112.93(10)
C10 C9 C5 114.32(10)
C14 C9 H9 105.9
C10 C9 H9 105.9
C5 C9 H9 105.9
C11 C10 C9 109.62(12)
C11 C10 H10A 109.7
C9 C10 H10A 109.7
C11 C10 H10B 109.7
C9 C10 H10B 109.7
H10A C10 H10B 108.2
C12 C11 C10 111.51(16)
C12 C11 H11A 109.3
C10 C11 H11A 109.3
C12 C11 H11B 109.3
C10 C11 H11B 109.3
H11A C11 H11B 108.0
C11 C12 C13 111.98(15)
C11 C12 H12A 109.2
C13 C12 H12A 109.2
C11 C12 H12B 109.2
C13 C12 H12B 109.2
H12A C12 H12B 107.9
C12 C13 C14 110.45(14)
C12 C13 H3A 109.6
C14 C13 H3A 109.6
C12 C13 H3B 109.6
C14 C13 H3B 109.6
H3A C13 H3B 108.1
C9 C14 C13 111.05(13)
C9 C14 H14A 109.4
C13 C14 H14A 109.4
C9 C14 H14B 109.4
C13 C14 H14B 109.4
H14A C14 H14B 108.0

loop_
_geom_bond_atom_site_label_1
_geom_bond_atom_site_label_2
_geom_bond_distance
O2 C2 1.2168(14)
O4 C4 1.2186(14)
O6 C6 1.2098(14)
N1 C2 1.3651(15)
N1 C6 1.3832(15)
N1 H1 0.860(18)
N3 C2 1.3733(15)
N3 C4 1.3759(15)
N3 H3 0.838(16)
C4 C5 1.5252(15)
C5 C6 1.5278(15)
C5 C7 1.5523(15)
C5 C9 1.5687(16)
C7 C8 1.5213(18)
C7 H7A 0.9900
C7 H7B 0.9900
C8 H8A 0.9800
C8 H8B 0.9800
C8 H8C 0.9800
C9 C14 1.5267(19)
C9 C10 1.5323(17)
C9 H9 1.0000
C10 C11 1.528(2)
C10 H10A 0.9900
C10 H10B 0.9900
C11 C12 1.520(3)
C11 H11A 0.9900
C11 H11B 0.9900
C12 C13 1.521(3)
C12 H12A 0.9900
C12 H12B 0.9900
C13 C14 1.529(2)
C13 H3A 0.9900
C13 H3B 0.9900
C14 H14A 0.9900
C14 H14B 0.9900

loop_
_geom_hbond_atom_site_label_D
_geom_hbond_atom_site_label_H
_geom_hbond_atom_site_label_A
_geom_hbond_site_symmetry_A
_geom_hbond_distance_DH
_geom_hbond_distance_HA
_geom_hbond_distance_DA
_geom_hbond_angle_DHA
N1 H1 O2 2_654 0.860(18) 2.050(18) 2.8896(13) 165.0(15)
N3 H3 O4 2_655 0.838(16) 2.113(16) 2.9497(13) 176.1(14)

loop_
_geom_torsion_atom_site_label_1
_geom_torsion_atom_site_label_2
_geom_torsion_atom_site_label_3
_geom_torsion_atom_site_label_4
_geom_torsion
C8 C7 C5 C9 -160.77(9)
